data_7005138
loop_
_publ_author_name
'Salazar-Mendoza, Domingo'
'Baudron, St\'ephane A'
'Hosseini, Mir Wais'
'Kyritsakas, Nathalie'
'De Cian, Andr\'e'

_publ_section_title
;
 Arranging up to six ferrocene carboxamides around metal centres.
;
_journal_issue 5
_journal_name_full 'Dalton transactions (Cambridge, England : 2003)'
_journal_page_first 565
_journal_page_last 569
_journal_paper_doi 10.1039/b617112p
_journal_year 2007
_chemical_formula_moiety 'C66 H66 Co Fe6 N6 O6, 2(B F4)'
_chemical_formula_sum 'C66 H66 B2 Co F8 Fe6 N6 O6'
_chemical_formula_weight 1606.90
_chemical_name_systematic
;
?
;
_space_group_IT_number 14
_symmetry_cell_setting monoclinic
_symmetry_space_group_name_Hall '-P 2yn'
_symmetry_space_group_name_H-M 'P 1 21/n 1'
_atom_sites_solution_hydrogens geom
_atom_sites_solution_primary direct
_atom_sites_solution_secondary difmap
_audit_creation_method SHELXL-97
_cell_angle_alpha 90.00
_cell_angle_beta 91.926(3)
_cell_angle_gamma 90.00
_cell_formula_units_Z 4
_cell_length_a 16.8780(6)
_cell_length_b 19.5290(8)
_cell_length_c 19.3860(8)
_cell_measurement_reflns_used 17662
_cell_measurement_temperature 173(2)
_cell_measurement_theta_max 30.034
_cell_measurement_theta_min 0.998
_cell_volume 6386.2(4)
_computing_cell_refinement 'Bruker SMART'
_computing_data_collection 'Bruker SMART'
_computing_data_reduction 'Bruker SAINT'
_computing_molecular_graphics 'Bruker SHELXTL'
_computing_publication_material 'Bruker SHELXTL'
_computing_structure_refinement 'SHELXL-97 (Sheldrick, 1997)'
_computing_structure_solution 'SHELXS-97 (Sheldrick, 1990)'
_diffrn_ambient_temperature 173(2)
_diffrn_measured_fraction_theta_full 0.997
_diffrn_measured_fraction_theta_max 0.997
_diffrn_measurement_device_type 'CCD area detector'
_diffrn_measurement_method 'phi and omega scans'
_diffrn_radiation_monochromator graphite
_diffrn_radiation_source 'fine-focus sealed tube'
_diffrn_radiation_type MoK\a
_diffrn_radiation_wavelength 0.71073
_diffrn_reflns_av_R_equivalents 0.0961
_diffrn_reflns_av_sigmaI/netI 0.1704
_diffrn_reflns_limit_h_max 23
_diffrn_reflns_limit_h_min -23
_diffrn_reflns_limit_k_max 24
_diffrn_reflns_limit_k_min -27
_diffrn_reflns_limit_l_max 27
_diffrn_reflns_limit_l_min -27
_diffrn_reflns_number 32722
_diffrn_reflns_theta_full 29.99
_diffrn_reflns_theta_max 29.99
_diffrn_reflns_theta_min 1.57
_exptl_absorpt_coefficient_mu 1.659
_exptl_absorpt_correction_T_max 0.9216
_exptl_absorpt_correction_T_min 0.8517
_exptl_absorpt_correction_type multi-scan
_exptl_absorpt_process_details sadabs
_exptl_crystal_colour red
_exptl_crystal_density_diffrn 1.671
_exptl_crystal_density_meas ?
_exptl_crystal_density_method 'not measured'
_exptl_crystal_description prism
_exptl_crystal_F_000 3268
_exptl_crystal_size_max 0.10
_exptl_crystal_size_mid 0.05
_exptl_crystal_size_min 0.05
_refine_diff_density_max 1.190
_refine_diff_density_min -1.105
_refine_diff_density_rms 0.130
_refine_ls_extinction_method none
_refine_ls_goodness_of_fit_ref 1.076
_refine_ls_hydrogen_treatment riding
_refine_ls_matrix_type full
_refine_ls_number_parameters 842
_refine_ls_number_reflns 18551
_refine_ls_number_restraints 6
_refine_ls_restrained_S_all 1.078
_refine_ls_R_factor_all 0.1972
_refine_ls_R_factor_gt 0.0779
_refine_ls_shift/su_max 0.001
_refine_ls_shift/su_mean 0.000
_refine_ls_structure_factor_coef Fsqd
_refine_ls_weighting_details 'calc w=1/[\s^2^(Fo^2^)+(0.0788P)^2^+0.0000P] where P=(Fo^2^+2Fc^2^)/3'
_refine_ls_weighting_scheme calc
_refine_ls_wR_factor_gt 0.1583
_refine_ls_wR_factor_ref 0.1969
_reflns_number_gt 8621
_reflns_number_total 18551
_reflns_threshold_expression >2sigma(I)
_cod_data_source_file b617112p.txt
_cod_data_source_block e316
_cod_depositor_comments
;
The following automatic conversions were performed:
'_symmetry_cell_setting' value 'Monoclinic' changed to 'monoclinic'
according to '/home/saulius/struct/CIF-dictionaries/cif_core.dic'
dictionary named 'cif_core.dic' version 2.4.1 from 2010-06-29.

Automatic conversion script
Id: cif_fix_enum 1527 2010-12-29 10:47:43Z saulius 

The following automatic conversions were performed:

'_exptl_crystal_density_meas' value 'none' was changed to '?' - the
value is perceived as not measured.

Automatic conversion script
Id: cif_fix_values 3008 2015-01-20 13:52:24Z robertas 
;
_cod_original_sg_symbol_H-M P21/n
_cod_database_code 7005138

loop_
_symmetry_equiv_pos_as_xyz
'x, y, z'
'-x+1/2, y+1/2, -z+1/2'
'-x, -y, -z'
'x-1/2, -y-1/2, z-1/2'

loop_
_atom_site_label
_atom_site_type_symbol
_atom_site_fract_x
_atom_site_fract_y
_atom_site_fract_z
_atom_site_U_iso_or_equiv
_atom_site_adp_type
_atom_site_occupancy
_atom_site_symmetry_multiplicity
_atom_site_calc_flag
_atom_site_refinement_flags
_atom_site_disorder_assembly
_atom_site_disorder_group
Co1 Co 0.40214(4) 0.20468(3) 0.63201(3) 0.02273(17) Uani 1 1 d . . .
Fe1 Fe 0.09912(4) 0.06408(4) 0.59925(4) 0.02760(19) Uani 1 1 d . . .
C1 C 0.2073(3) 0.0727(3) 0.5585(2) 0.0238(11) Uani 1 1 d . . .
C2 C 0.1534(3) 0.1184(3) 0.5246(2) 0.0302(12) Uani 1 1 d . . .
H2 H 0.1586 0.1694 0.5228 0.036 Uiso 1 1 calc R . .
C3 C 0.0910(3) 0.0797(3) 0.4948(3) 0.0324(13) Uani 1 1 d . . .
H3 H 0.0438 0.0987 0.4688 0.039 Uiso 1 1 calc R . .
C4 C 0.1045(3) 0.0102(3) 0.5088(2) 0.0308(12) Uani 1 1 d . . .
H4 H 0.0692 -0.0287 0.4942 0.037 Uiso 1 1 calc R . .
C5 C 0.1771(3) 0.0049(3) 0.5484(2) 0.0287(12) Uani 1 1 d . . .
H5 H 0.2022 -0.0384 0.5659 0.034 Uiso 1 1 calc R . .
C6 C 0.2798(3) 0.0925(3) 0.5974(2) 0.0236(11) Uani 1 1 d . . .
N1 N 0.3222(2) 0.0437(2) 0.6288(2) 0.0296(10) Uani 1 1 d . . .
H1A H 0.3666 0.0541 0.6515 0.036 Uiso 1 1 calc R . .
H1B H 0.3059 0.0009 0.6270 0.036 Uiso 1 1 calc R . .
O1 O 0.30017(19) 0.15449(17) 0.59831(16) 0.0275(8) Uani 1 1 d . . .
C7 C 0.0569(4) 0.1304(4) 0.6689(3) 0.0489(17) Uani 1 1 d . . .
H7 H 0.0617 0.1814 0.6669 0.059 Uiso 1 1 calc R . .
C8 C -0.0059(3) 0.0919(3) 0.6404(3) 0.0376(14) Uani 1 1 d . . .
H8 H -0.0535 0.1102 0.6145 0.045 Uiso 1 1 calc R . .
C9 C 0.0105(3) 0.0227(3) 0.6549(3) 0.0428(15) Uani 1 1 d . . .
H9 H -0.0235 -0.0170 0.6403 0.051 Uiso 1 1 calc R . .
C10 C 0.0829(4) 0.0184(4) 0.6923(3) 0.0474(17) Uani 1 1 d . . .
H10 H 0.1091 -0.0246 0.7093 0.057 Uiso 1 1 calc R . .
C11 C 0.1119(4) 0.0855(4) 0.7021(3) 0.0551(19) Uani 1 1 d . . .
H11 H 0.1621 0.0989 0.7275 0.066 Uiso 1 1 calc R . .
Fe2 Fe 0.16315(5) 0.41628(4) 0.65527(4) 0.0365(2) Uani 1 1 d . . .
C12 C 0.3103(3) 0.3305(3) 0.6884(3) 0.0313(12) Uani 1 1 d . . .
C13 C 0.2792(3) 0.3989(3) 0.6758(3) 0.0309(12) Uani 1 1 d . . .
C14 C 0.2485(3) 0.4444(3) 0.7259(3) 0.0412(15) Uani 1 1 d . . .
H14 H 0.2478 0.4365 0.7768 0.049 Uiso 1 1 calc R . .
C15 C 0.2198(3) 0.5040(3) 0.6896(3) 0.0464(16) Uani 1 1 d . . .
H15 H 0.1940 0.5447 0.7107 0.056 Uiso 1 1 calc R . .
C16 C 0.2330(3) 0.4944(3) 0.6190(3) 0.0452(15) Uani 1 1 d . . .
H16 H 0.2180 0.5269 0.5809 0.054 Uiso 1 1 calc R . .
C17 C 0.2693(3) 0.4307(3) 0.6112(3) 0.0366(13) Uani 1 1 d . . .
H17 H 0.2850 0.4104 0.5663 0.044 Uiso 1 1 calc R . .
N2 N 0.3093(3) 0.3048(3) 0.7508(2) 0.0572(16) Uani 1 1 d . . .
H2A H 0.3292 0.2638 0.7590 0.069 Uiso 1 1 calc R . .
H2B H 0.2889 0.3284 0.7845 0.069 Uiso 1 1 calc R . .
O2 O 0.3395(2) 0.29663(17) 0.64028(16) 0.0289(8) Uani 1 1 d . . .
C18 C 0.0682(4) 0.3777(5) 0.7072(4) 0.071(2) Uani 1 1 d . . .
H18 H 0.0625 0.3758 0.7583 0.085 Uiso 1 1 calc R . .
C19 C 0.0426(4) 0.4289(4) 0.6636(4) 0.0617(19) Uani 1 1 d . . .
H19 H 0.0166 0.4721 0.6786 0.074 Uiso 1 1 calc R . .
C20 C 0.0614(4) 0.4143(5) 0.5966(4) 0.076(2) Uani 1 1 d . . .
H20 H 0.0490 0.4435 0.5552 0.091 Uiso 1 1 calc R . .
C21 C 0.1008(5) 0.3509(6) 0.5966(5) 0.093(3) Uani 1 1 d . . .
H21 H 0.1197 0.3257 0.5554 0.112 Uiso 1 1 calc R . .
C22 C 0.1044(5) 0.3282(4) 0.6655(7) 0.097(3) Uani 1 1 d . . .
H22 H 0.1280 0.2839 0.6821 0.116 Uiso 1 1 calc R . .
Fe3 Fe 0.46187(5) 0.36209(4) 0.38545(4) 0.0340(2) Uani 1 1 d . . .
C23 C 0.4027(3) 0.2765(3) 0.4130(2) 0.0300(12) Uani 1 1 d . . .
C27 C 0.3622(4) 0.3102(3) 0.3553(3) 0.0375(14) Uani 1 1 d . . .
H27 H 0.3068 0.3282 0.3540 0.045 Uiso 1 1 calc R . .
C26 C 0.4164(4) 0.3122(3) 0.3009(3) 0.0436(16) Uani 1 1 d . . .
H26 H 0.4056 0.3334 0.2546 0.052 Uiso 1 1 calc R . .
C25 C 0.4876(4) 0.2816(3) 0.3224(3) 0.0443(16) Uani 1 1 d . . .
H25 H 0.5360 0.2770 0.2944 0.053 Uiso 1 1 calc R . .
C24 C 0.4804(3) 0.2597(3) 0.3918(3) 0.0397(15) Uani 1 1 d . . .
H24 H 0.5225 0.2365 0.4208 0.048 Uiso 1 1 calc R . .
C28 C 0.3742(3) 0.2648(3) 0.4819(3) 0.0275(12) Uani 1 1 d . . .
N3 N 0.2995(3) 0.2821(2) 0.4946(2) 0.0382(12) Uani 1 1 d . . .
H3A H 0.2806 0.2749 0.5357 0.046 Uiso 1 1 calc R . .
H3B H 0.2692 0.3006 0.4618 0.046 Uiso 1 1 calc R . .
O3 O 0.4187(2) 0.23814(18) 0.52818(16) 0.0294(8) Uani 1 1 d . . .
C29 C 0.4580(5) 0.4332(3) 0.4627(3) 0.058(2) Uani 1 1 d . . .
H29 H 0.4275 0.4288 0.5059 0.069 Uiso 1 1 calc R . .
C30 C 0.5358(4) 0.4121(4) 0.4547(3) 0.0576(19) Uani 1 1 d . . .
H30 H 0.5711 0.3902 0.4908 0.069 Uiso 1 1 calc R . .
C31 C 0.5565(4) 0.4284(4) 0.3876(4) 0.0594(19) Uani 1 1 d . . .
H31 H 0.6091 0.4193 0.3673 0.071 Uiso 1 1 calc R . .
C32 C 0.4922(4) 0.4585(3) 0.3535(3) 0.0554(19) Uani 1 1 d . . .
H32 H 0.4904 0.4756 0.3048 0.066 Uiso 1 1 calc R . .
C33 C 0.4295(4) 0.4616(3) 0.4004(4) 0.0570(19) Uani 1 1 d . . .
H33 H 0.3757 0.4817 0.3911 0.068 Uiso 1 1 calc R . .
Fe4 Fe 0.71411(5) 0.33625(5) 0.70986(4) 0.0410(2) Uani 1 1 d . . .
C34 C 0.5966(3) 0.3252(3) 0.7271(3) 0.0364(14) Uani 1 1 d . . .
C35 C 0.6414(3) 0.2745(3) 0.7651(3) 0.0390(14) Uani 1 1 d . . .
H35 H 0.6359 0.2237 0.7606 0.047 Uiso 1 1 calc R . .
C36 C 0.6944(4) 0.3100(3) 0.8108(3) 0.0448(16) Uani 1 1 d . . .
H36 H 0.7341 0.2877 0.8430 0.054 Uiso 1 1 calc R . .
C37 C 0.6842(4) 0.3811(3) 0.8028(3) 0.0430(15) Uani 1 1 d . . .
H37 H 0.7148 0.4176 0.8282 0.052 Uiso 1 1 calc R . .
C38 C 0.6228(3) 0.3918(3) 0.7499(3) 0.0391(14) Uani 1 1 d . . .
H38 H 0.6022 0.4369 0.7328 0.047 Uiso 1 1 calc R . .
C39 C 0.5333(3) 0.3084(3) 0.6769(3) 0.0387(14) Uani 1 1 d . . .
N4 N 0.5021(3) 0.3602(3) 0.6375(3) 0.0623(16) Uani 1 1 d . . .
H4A H 0.4642 0.3516 0.6065 0.075 Uiso 1 1 calc R . .
H4B H 0.5199 0.4022 0.6432 0.075 Uiso 1 1 calc R . .
O4 O 0.5078(2) 0.2495(2) 0.66844(18) 0.0379(9) Uani 1 1 d . . .
C40 C 0.7358(4) 0.3102(4) 0.6111(3) 0.0554(19) Uani 1 1 d . . .
H40 H 0.6979 0.2872 0.5778 0.066 Uiso 1 1 calc R . .
C41 C 0.7914(4) 0.2773(4) 0.6561(3) 0.0551(18) Uani 1 1 d . . .
H41 H 0.7988 0.2267 0.6610 0.066 Uiso 1 1 calc R . .
C42 C 0.8350(4) 0.3289(3) 0.6935(3) 0.0520(18) Uani 1 1 d . . .
H42 H 0.8777 0.3209 0.7297 0.062 Uiso 1 1 calc R . .
C43 C 0.8073(4) 0.3940(3) 0.6689(3) 0.0524(18) Uani 1 1 d . . .
H43 H 0.8262 0.4399 0.6853 0.063 Uiso 1 1 calc R . .
C44 C 0.7462(4) 0.3815(4) 0.6193(3) 0.060(2) Uani 1 1 d . . .
H44 H 0.7150 0.4175 0.5938 0.072 Uiso 1 1 calc R . .
Fe5 Fe 0.66516(4) 0.03124(4) 0.62874(4) 0.0298(2) Uani 1 1 d . . .
C45 C 0.5549(3) 0.0269(3) 0.5856(2) 0.0253(11) Uani 1 1 d . . .
C46 C 0.5580(3) -0.0110(3) 0.6489(3) 0.0303(12) Uani 1 1 d . . .
H46 H 0.5259 -0.0017 0.6904 0.036 Uiso 1 1 calc R . .
C47 C 0.6140(3) -0.0634(3) 0.6425(3) 0.0371(14) Uani 1 1 d . . .
H47 H 0.6298 -0.0971 0.6794 0.045 Uiso 1 1 calc R . .
C48 C 0.6471(3) -0.0595(3) 0.5761(3) 0.0371(14) Uani 1 1 d . . .
H48 H 0.6892 -0.0900 0.5580 0.045 Uiso 1 1 calc R . .
C49 C 0.6110(3) -0.0033(3) 0.5409(3) 0.0295(12) Uani 1 1 d . . .
H49 H 0.6223 0.0121 0.4930 0.035 Uiso 1 1 calc R . .
C50 C 0.5122(3) 0.0916(3) 0.5749(2) 0.0251(11) Uani 1 1 d . . .
N5 N 0.5175(3) 0.1243(2) 0.5160(2) 0.0338(11) Uani 1 1 d . . .
H5A H 0.4913 0.1628 0.5090 0.041 Uiso 1 1 calc R . .
H5B H 0.5472 0.1077 0.4835 0.041 Uiso 1 1 calc R . .
O5 O 0.46960(19) 0.11467(17) 0.62252(15) 0.0246(8) Uani 1 1 d . . .
C51 C 0.7833(3) 0.0507(4) 0.6320(3) 0.0479(17) Uani 1 1 d . . .
H51 H 0.8252 0.0209 0.6125 0.058 Uiso 1 1 calc R . .
C52 C 0.7415(4) 0.1028(4) 0.5963(3) 0.0536(18) Uani 1 1 d . . .
H52 H 0.7490 0.1163 0.5472 0.064 Uiso 1 1 calc R . .
C53 C 0.6860(4) 0.1325(3) 0.6415(3) 0.0452(15) Uani 1 1 d . . .
H53 H 0.6483 0.1708 0.6304 0.054 Uiso 1 1 calc R . .
C54 C 0.6958(4) 0.0977(3) 0.7062(3) 0.0440(15) Uani 1 1 d . . .
H54 H 0.6646 0.1065 0.7482 0.053 Uiso 1 1 calc R . .
C55 C 0.7558(3) 0.0478(3) 0.7005(3) 0.0453(16) Uani 1 1 d . . .
H55 H 0.7743 0.0151 0.7374 0.054 Uiso 1 1 calc R . .
Fe6 Fe 0.41374(4) 0.21768(4) 0.92736(3) 0.0291(2) Uani 1 1 d . . .
C56 C 0.3916(3) 0.1449(3) 0.8543(2) 0.0263(12) Uani 1 1 d . . .
C57 C 0.4288(3) 0.1150(3) 0.9143(2) 0.0308(12) Uani 1 1 d . . .
H57 H 0.4806 0.0900 0.9161 0.037 Uiso 1 1 calc R . .
C58 C 0.3797(3) 0.1264(3) 0.9701(3) 0.0374(14) Uani 1 1 d . . .
H58 H 0.3907 0.1116 1.0188 0.045 Uiso 1 1 calc R . .
C59 C 0.3128(3) 0.1626(3) 0.9458(3) 0.0356(14) Uani 1 1 d . . .
H59 H 0.2682 0.1783 0.9746 0.043 Uiso 1 1 calc R . .
C60 C 0.3191(3) 0.1746(3) 0.8744(2) 0.0306(12) Uani 1 1 d . . .
H60 H 0.2797 0.1990 0.8436 0.037 Uiso 1 1 calc R . .
C61 C 0.4222(3) 0.1487(3) 0.7836(2) 0.0267(12) Uani 1 1 d . . .
N6 N 0.4928(2) 0.1216(2) 0.7721(2) 0.0317(11) Uani 1 1 d . . .
H6A H 0.5110 0.1213 0.7301 0.038 Uiso 1 1 calc R . .
H6B H 0.5213 0.1039 0.8065 0.038 Uiso 1 1 calc R . .
O6 O 0.37996(19) 0.17437(18) 0.73545(16) 0.0274(8) Uani 1 1 d . . .
C62 C 0.5239(4) 0.2569(3) 0.9473(3) 0.0467(16) Uani 1 1 d . . .
H62 H 0.5750 0.2309 0.9472 0.056 Uiso 1 1 calc R . .
C63 C 0.4756(4) 0.2661(3) 1.0041(3) 0.0436(15) Uani 1 1 d . . .
H63 H 0.4865 0.2476 1.0515 0.052 Uiso 1 1 calc R . .
C64 C 0.4092(4) 0.3062(3) 0.9832(3) 0.0420(15) Uani 1 1 d . . .
H64 H 0.3651 0.3209 1.0130 0.050 Uiso 1 1 calc R . .
C65 C 0.4173(4) 0.3224(3) 0.9137(3) 0.0454(16) Uani 1 1 d . . .
H65 H 0.3789 0.3499 0.8846 0.054 Uiso 1 1 calc R . .
C66 C 0.4877(4) 0.2913(3) 0.8906(3) 0.0490(17) Uani 1 1 d . . .
H66 H 0.5082 0.2938 0.8429 0.059 Uiso 1 1 calc R . .
B1 B 0.1724(5) 0.4284(4) 0.4052(4) 0.0493(19) Uani 1 1 d . . .
F1 F 0.1771(3) 0.3585(2) 0.4153(2) 0.0831(9) Uiso 1 1 d D . .
F2 F 0.2372(6) 0.4467(5) 0.3587(5) 0.0831(9) Uiso 0.50 1 d P . .
F3 F 0.1048(8) 0.4430(8) 0.3672(6) 0.0831(9) Uiso 0.50 1 d P . .
F4 F 0.1879(6) 0.4635(5) 0.4615(5) 0.0831(9) Uiso 0.50 1 d P . .
B2 B 0.6706(4) 0.1579(4) 0.3940(3) 0.0417(17) Uani 1 1 d . . .
F5 F 0.6580(2) 0.20534(18) 0.34259(17) 0.0537(10) Uani 1 1 d . . .
F6 F 0.7406(2) 0.1238(2) 0.3803(2) 0.0723(12) Uani 1 1 d . . .
F7 F 0.6107(2) 0.10973(19) 0.39310(17) 0.0603(11) Uani 1 1 d . . .
F8 F 0.6748(3) 0.1899(2) 0.45731(17) 0.0734(13) Uani 1 1 d . . .
F4A F 0.2391(6) 0.4544(5) 0.3911(4) 0.0831(9) Uiso 0.50 1 d PD . .
F2A F 0.1345(6) 0.4603(4) 0.4614(4) 0.0831(9) Uiso 0.50 1 d PD . .
F3A F 0.1135(7) 0.4385(8) 0.3548(5) 0.0831(9) Uiso 0.50 1 d PD . .

loop_
_atom_site_aniso_label
_atom_site_aniso_U_11
_atom_site_aniso_U_22
_atom_site_aniso_U_33
_atom_site_aniso_U_23
_atom_site_aniso_U_13
_atom_site_aniso_U_12
Co1 0.0212(4) 0.0251(4) 0.0220(3) -0.0018(3) 0.0021(3) 0.0000(3)
Fe1 0.0222(4) 0.0345(5) 0.0261(4) -0.0022(3) 0.0011(3) -0.0009(3)
C1 0.018(3) 0.030(3) 0.023(2) -0.001(2) 0.002(2) -0.002(2)
C2 0.033(3) 0.034(3) 0.024(3) 0.000(2) 0.002(2) 0.001(3)
C3 0.028(3) 0.042(4) 0.027(3) 0.000(3) -0.001(2) 0.002(3)
C4 0.030(3) 0.033(3) 0.029(3) -0.009(2) 0.001(2) -0.004(2)
C5 0.029(3) 0.026(3) 0.032(3) 0.000(2) 0.004(2) 0.001(2)
C6 0.018(3) 0.034(3) 0.019(2) 0.001(2) 0.009(2) -0.001(2)
N1 0.027(2) 0.029(3) 0.033(2) 0.005(2) -0.0021(19) -0.003(2)
O1 0.0232(19) 0.028(2) 0.0310(19) 0.0043(16) -0.0011(15) 0.0003(16)
C7 0.050(4) 0.055(4) 0.043(4) -0.021(3) 0.020(3) -0.004(3)
C8 0.029(3) 0.049(4) 0.035(3) -0.006(3) 0.010(3) 0.007(3)
C9 0.038(4) 0.058(4) 0.033(3) -0.001(3) 0.008(3) -0.006(3)
C10 0.040(4) 0.072(5) 0.030(3) 0.013(3) 0.009(3) 0.010(3)
C11 0.040(4) 0.102(6) 0.023(3) -0.015(4) 0.003(3) -0.013(4)
Fe2 0.0344(5) 0.0351(5) 0.0395(4) -0.0018(4) -0.0051(4) 0.0037(4)
C12 0.030(3) 0.035(3) 0.029(3) -0.002(3) -0.002(2) 0.005(3)
C13 0.029(3) 0.028(3) 0.036(3) -0.001(2) -0.005(2) 0.002(2)
C14 0.043(4) 0.040(4) 0.040(3) -0.010(3) -0.010(3) 0.010(3)
C15 0.046(4) 0.028(3) 0.064(4) -0.017(3) -0.012(3) 0.010(3)
C16 0.041(4) 0.028(3) 0.066(4) 0.010(3) -0.001(3) 0.006(3)
C17 0.040(3) 0.028(3) 0.041(3) -0.001(3) 0.002(3) -0.004(3)
N2 0.083(4) 0.059(4) 0.031(3) 0.008(3) 0.018(3) 0.044(3)
O2 0.037(2) 0.027(2) 0.0234(17) -0.0024(15) 0.0041(16) 0.0041(16)
C18 0.039(4) 0.087(6) 0.087(6) 0.027(5) 0.002(4) -0.006(4)
C19 0.042(4) 0.075(5) 0.067(5) 0.005(4) -0.013(4) 0.009(4)
C20 0.047(5) 0.102(7) 0.077(6) 0.005(5) -0.026(4) -0.013(5)
C21 0.051(5) 0.111(9) 0.118(8) -0.058(7) -0.008(5) -0.031(6)
C22 0.047(5) 0.046(5) 0.196(11) 0.026(7) -0.025(6) -0.023(4)
Fe3 0.0391(5) 0.0342(5) 0.0290(4) 0.0025(4) 0.0066(4) -0.0017(4)
C23 0.043(3) 0.026(3) 0.021(3) 0.002(2) 0.002(2) 0.001(2)
C27 0.049(4) 0.032(3) 0.031(3) 0.005(3) -0.002(3) -0.001(3)
C26 0.072(5) 0.037(4) 0.022(3) 0.001(3) 0.002(3) -0.007(3)
C25 0.068(5) 0.030(3) 0.036(3) 0.003(3) 0.023(3) 0.011(3)
C24 0.045(4) 0.034(3) 0.040(3) 0.007(3) 0.012(3) 0.008(3)
C28 0.029(3) 0.023(3) 0.030(3) -0.003(2) 0.002(2) -0.004(2)
N3 0.033(3) 0.055(3) 0.027(2) 0.010(2) 0.002(2) 0.010(2)
O3 0.026(2) 0.035(2) 0.0271(18) 0.0051(17) 0.0064(16) 0.0079(17)
C29 0.085(6) 0.048(4) 0.042(4) -0.009(3) 0.022(4) -0.030(4)
C30 0.060(5) 0.062(5) 0.050(4) -0.008(3) -0.011(4) -0.018(4)
C31 0.047(4) 0.064(5) 0.068(5) -0.008(4) 0.013(4) -0.014(4)
C32 0.076(5) 0.041(4) 0.051(4) 0.000(3) 0.020(4) -0.017(4)
C33 0.062(5) 0.033(4) 0.077(5) -0.013(4) 0.019(4) -0.008(3)
Fe4 0.0369(5) 0.0439(5) 0.0424(5) -0.0015(4) 0.0034(4) -0.0078(4)
C34 0.026(3) 0.044(4) 0.040(3) -0.001(3) -0.001(2) -0.008(3)
C35 0.039(3) 0.038(4) 0.040(3) 0.003(3) 0.007(3) -0.011(3)
C36 0.040(4) 0.057(4) 0.037(3) 0.006(3) -0.006(3) -0.010(3)
C37 0.051(4) 0.040(4) 0.038(3) 0.001(3) -0.003(3) -0.009(3)
C38 0.037(3) 0.041(4) 0.039(3) 0.001(3) 0.001(3) -0.003(3)
C39 0.030(3) 0.047(4) 0.039(3) 0.001(3) -0.001(3) -0.004(3)
N4 0.074(4) 0.045(4) 0.066(4) 0.022(3) -0.030(3) -0.018(3)
O4 0.031(2) 0.036(2) 0.047(2) -0.0011(19) -0.0059(17) -0.0077(18)
C40 0.064(5) 0.068(5) 0.035(3) -0.003(3) 0.019(3) -0.006(4)
C41 0.057(5) 0.047(4) 0.063(4) -0.003(4) 0.015(4) -0.005(4)
C42 0.037(4) 0.057(5) 0.062(4) -0.020(4) 0.011(3) -0.009(3)
C43 0.061(5) 0.042(4) 0.055(4) -0.006(3) 0.016(4) -0.009(3)
C44 0.075(5) 0.054(5) 0.054(4) 0.011(4) 0.032(4) -0.003(4)
Fe5 0.0239(4) 0.0375(5) 0.0281(4) 0.0018(3) 0.0030(3) 0.0018(3)
C45 0.024(3) 0.025(3) 0.027(3) 0.001(2) 0.002(2) 0.002(2)
C46 0.024(3) 0.033(3) 0.034(3) 0.005(2) 0.005(2) 0.000(2)
C47 0.034(3) 0.036(3) 0.041(3) 0.010(3) -0.001(3) 0.000(3)
C48 0.040(3) 0.033(3) 0.039(3) -0.005(3) 0.006(3) 0.010(3)
C49 0.028(3) 0.033(3) 0.028(3) -0.004(2) 0.002(2) 0.002(2)
C50 0.025(3) 0.027(3) 0.023(3) -0.005(2) 0.000(2) -0.008(2)
N5 0.043(3) 0.033(3) 0.026(2) 0.006(2) 0.012(2) 0.009(2)
O5 0.0233(18) 0.028(2) 0.0222(17) -0.0002(15) 0.0036(14) 0.0030(15)
C51 0.025(3) 0.070(5) 0.049(4) -0.004(3) 0.006(3) -0.003(3)
C52 0.038(4) 0.069(5) 0.054(4) 0.000(4) 0.006(3) -0.032(4)
C53 0.039(4) 0.035(4) 0.061(4) -0.010(3) -0.008(3) -0.005(3)
C54 0.039(4) 0.052(4) 0.040(3) -0.009(3) -0.004(3) -0.005(3)
C55 0.027(3) 0.057(4) 0.051(4) -0.005(3) -0.006(3) -0.003(3)
Fe6 0.0335(5) 0.0309(5) 0.0230(4) -0.0042(3) 0.0007(3) 0.0000(3)
C56 0.035(3) 0.023(3) 0.021(2) -0.002(2) 0.002(2) -0.005(2)
C57 0.041(3) 0.025(3) 0.025(3) 0.001(2) -0.001(2) 0.002(2)
C58 0.052(4) 0.038(3) 0.023(3) 0.000(2) 0.004(3) 0.000(3)
C59 0.044(4) 0.040(3) 0.024(3) -0.005(3) 0.013(3) -0.009(3)
C60 0.037(3) 0.028(3) 0.026(3) 0.000(2) 0.007(2) -0.006(2)
C61 0.033(3) 0.023(3) 0.024(3) -0.003(2) -0.001(2) -0.009(2)
N6 0.026(2) 0.045(3) 0.023(2) 0.002(2) 0.0022(19) 0.007(2)
O6 0.025(2) 0.031(2) 0.0261(18) -0.0003(16) 0.0022(15) 0.0063(16)
C62 0.033(3) 0.045(4) 0.062(4) -0.013(3) -0.006(3) -0.002(3)
C63 0.057(4) 0.041(4) 0.032(3) -0.011(3) -0.014(3) -0.001(3)
C64 0.039(4) 0.037(4) 0.050(4) -0.021(3) 0.005(3) 0.001(3)
C65 0.052(4) 0.033(4) 0.050(4) 0.002(3) -0.015(3) -0.004(3)
C66 0.055(4) 0.045(4) 0.047(4) -0.016(3) 0.009(3) -0.026(3)
B1 0.063(5) 0.041(5) 0.044(4) -0.004(4) -0.001(4) 0.014(4)
B2 0.046(4) 0.044(4) 0.036(4) 0.010(3) 0.006(3) -0.003(3)
F5 0.055(2) 0.056(2) 0.051(2) 0.0175(18) 0.0061(17) 0.0063(18)
F6 0.052(2) 0.087(3) 0.078(3) 0.024(2) 0.006(2) 0.034(2)
F7 0.073(3) 0.061(3) 0.048(2) -0.0105(19) 0.0253(19) -0.023(2)
F8 0.108(4) 0.074(3) 0.038(2) -0.009(2) 0.012(2) -0.028(3)

loop_
_atom_type_symbol
_atom_type_description
_atom_type_scat_dispersion_real
_atom_type_scat_dispersion_imag
_atom_type_scat_source
C C 0.0033 0.0016 'International Tables Vol C Tables 4.2.6.8 and 6.1.1.4'
H H 0.0000 0.0000 'International Tables Vol C Tables 4.2.6.8 and 6.1.1.4'
N N 0.0061 0.0033 'International Tables Vol C Tables 4.2.6.8 and 6.1.1.4'
O O 0.0106 0.0060 'International Tables Vol C Tables 4.2.6.8 and 6.1.1.4'
F F 0.0171 0.0103 'International Tables Vol C Tables 4.2.6.8 and 6.1.1.4'
Co Co 0.3494 0.9721 'International Tables Vol C Tables 4.2.6.8 and 6.1.1.4'
Fe Fe 0.3463 0.8444 'International Tables Vol C Tables 4.2.6.8 and 6.1.1.4'
B B 0.0013 0.0007 'International Tables Vol C Tables 4.2.6.8 and 6.1.1.4'

loop_
_geom_angle_atom_site_label_1
_geom_angle_atom_site_label_2
_geom_angle_atom_site_label_3
_geom_angle
_geom_angle_site_symmetry_1
_geom_angle_site_symmetry_3
_geom_angle_publ_flag
O1 Co1 O4 176.40(14) . . ?
O1 Co1 O2 90.78(14) . . ?
O4 Co1 O2 92.43(15) . . ?
O1 Co1 O5 91.34(13) . . ?
O4 Co1 O5 85.49(14) . . ?
O2 Co1 O5 177.47(13) . . ?
O1 Co1 O6 89.71(13) . . ?
O4 Co1 O6 88.48(14) . . ?
O2 Co1 O6 93.50(12) . . ?
O5 Co1 O6 87.88(12) . . ?
O1 Co1 O3 88.92(13) . . ?
O4 Co1 O3 93.04(14) . . ?
O2 Co1 O3 83.83(12) . . ?
O5 Co1 O3 94.84(12) . . ?
O6 Co1 O3 176.98(13) . . ?
C7 Fe1 C1 123.5(2) . . ?
C7 Fe1 C5 159.9(2) . . ?
C1 Fe1 C5 41.35(19) . . ?
C7 Fe1 C2 108.6(2) . . ?
C1 Fe1 C2 41.0(2) . . ?
C5 Fe1 C2 68.8(2) . . ?
C7 Fe1 C10 68.2(3) . . ?
C1 Fe1 C10 122.1(2) . . ?
C5 Fe1 C10 106.8(2) . . ?
C2 Fe1 C10 159.0(2) . . ?
C7 Fe1 C9 67.6(2) . . ?
C1 Fe1 C9 158.1(2) . . ?
C5 Fe1 C9 122.0(2) . . ?
C2 Fe1 C9 159.6(2) . . ?
C10 Fe1 C9 40.2(2) . . ?
C7 Fe1 C8 40.3(2) . . ?
C1 Fe1 C8 159.8(2) . . ?
C5 Fe1 C8 157.8(2) . . ?
C2 Fe1 C8 123.8(2) . . ?
C10 Fe1 C8 68.1(2) . . ?
C9 Fe1 C8 40.3(2) . . ?
C7 Fe1 C11 40.8(3) . . ?
C1 Fe1 C11 107.3(2) . . ?
C5 Fe1 C11 122.8(3) . . ?
C2 Fe1 C11 123.5(3) . . ?
C10 Fe1 C11 40.4(3) . . ?
C9 Fe1 C11 67.7(2) . . ?
C8 Fe1 C11 68.2(2) . . ?
C7 Fe1 C3 123.6(3) . . ?
C1 Fe1 C3 68.5(2) . . ?
C5 Fe1 C3 68.2(2) . . ?
C2 Fe1 C3 40.3(2) . . ?
C10 Fe1 C3 158.9(3) . . ?
C9 Fe1 C3 123.8(2) . . ?
C8 Fe1 C3 108.5(2) . . ?
C11 Fe1 C3 159.5(3) . . ?
C7 Fe1 C4 158.2(3) . . ?
C1 Fe1 C4 69.0(2) . . ?
C5 Fe1 C4 41.0(2) . . ?
C2 Fe1 C4 68.0(2) . . ?
C10 Fe1 C4 122.9(3) . . ?
C9 Fe1 C4 107.7(2) . . ?
C8 Fe1 C4 122.4(2) . . ?
C11 Fe1 C4 159.1(3) . . ?
C3 Fe1 C4 40.0(2) . . ?
C2 C1 C5 107.4(4) . . ?
C2 C1 C6 125.6(5) . . ?
C5 C1 C6 127.0(5) . . ?
C2 C1 Fe1 70.1(3) . . ?
C5 C1 Fe1 69.7(3) . . ?
C6 C1 Fe1 124.8(3) . . ?
C3 C2 C1 108.2(5) . . ?
C3 C2 Fe1 70.3(3) . . ?
C1 C2 Fe1 68.9(3) . . ?
C3 C2 H2 125.9 . . ?
C1 C2 H2 125.9 . . ?
Fe1 C2 H2 125.9 . . ?
C4 C3 C2 109.1(5) . . ?
C4 C3 Fe1 70.1(3) . . ?
C2 C3 Fe1 69.4(3) . . ?
C4 C3 H3 125.5 . . ?
C2 C3 H3 125.5 . . ?
Fe1 C3 H3 125.5 . . ?
C3 C4 C5 107.8(5) . . ?
C3 C4 Fe1 69.9(3) . . ?
C5 C4 Fe1 68.9(3) . . ?
C3 C4 H4 126.1 . . ?
C5 C4 H4 126.1 . . ?
Fe1 C4 H4 126.1 . . ?
C4 C5 C1 107.6(5) . . ?
C4 C5 Fe1 70.2(3) . . ?
C1 C5 Fe1 68.9(3) . . ?
C4 C5 H5 126.2 . . ?
C1 C5 H5 126.2 . . ?
Fe1 C5 H5 126.2 . . ?
O1 C6 N1 122.8(5) . . ?
O1 C6 C1 118.9(5) . . ?
N1 C6 C1 118.3(5) . . ?
C6 N1 H1A 120.0 . . ?
C6 N1 H1B 120.0 . . ?
H1A N1 H1B 120.0 . . ?
C6 O1 Co1 133.2(3) . . ?
C8 C7 C11 108.9(6) . . ?
C8 C7 Fe1 70.8(3) . . ?
C11 C7 Fe1 70.5(3) . . ?
C8 C7 H7 125.5 . . ?
C11 C7 H7 125.5 . . ?
Fe1 C7 H7 125.5 . . ?
C7 C8 C9 107.2(6) . . ?
C7 C8 Fe1 69.0(3) . . ?
C9 C8 Fe1 69.8(3) . . ?
C7 C8 H8 126.4 . . ?
C9 C8 H8 126.4 . . ?
Fe1 C8 H8 126.4 . . ?
C10 C9 C8 108.9(6) . . ?
C10 C9 Fe1 69.9(3) . . ?
C8 C9 Fe1 69.9(3) . . ?
C10 C9 H9 125.6 . . ?
C8 C9 H9 125.6 . . ?
Fe1 C9 H9 125.6 . . ?
C9 C10 C11 107.8(6) . . ?
C9 C10 Fe1 69.9(3) . . ?
C11 C10 Fe1 69.9(3) . . ?
C9 C10 H10 126.1 . . ?
C11 C10 H10 126.1 . . ?
Fe1 C10 H10 126.1 . . ?
C10 C11 C7 107.1(6) . . ?
C10 C11 Fe1 69.7(3) . . ?
C7 C11 Fe1 68.7(3) . . ?
C10 C11 H11 126.4 . . ?
C7 C11 H11 126.4 . . ?
Fe1 C11 H11 126.4 . . ?
C21 Fe2 C22 41.3(4) . . ?
C21 Fe2 C13 119.8(3) . . ?
C22 Fe2 C13 108.5(3) . . ?
C21 Fe2 C20 40.9(3) . . ?
C22 Fe2 C20 68.0(4) . . ?
C13 Fe2 C20 155.1(3) . . ?
C21 Fe2 C14 155.5(4) . . ?
C22 Fe2 C14 120.6(4) . . ?
C13 Fe2 C14 41.3(2) . . ?
C20 Fe2 C14 162.2(3) . . ?
C21 Fe2 C17 107.8(3) . . ?
C22 Fe2 C17 127.5(4) . . ?
C13 Fe2 C17 40.6(2) . . ?
C20 Fe2 C17 120.6(3) . . ?
C14 Fe2 C17 68.3(2) . . ?
C21 Fe2 C19 67.5(3) . . ?
C22 Fe2 C19 66.5(3) . . ?
C13 Fe2 C19 163.8(2) . . ?
C20 Fe2 C19 39.3(3) . . ?
C14 Fe2 C19 126.5(3) . . ?
C17 Fe2 C19 154.7(3) . . ?
C21 Fe2 C15 161.7(4) . . ?
C22 Fe2 C15 155.4(4) . . ?
C13 Fe2 C15 68.8(2) . . ?
C20 Fe2 C15 124.9(3) . . ?
C14 Fe2 C15 41.1(2) . . ?
C17 Fe2 C15 67.3(2) . . ?
C19 Fe2 C15 108.9(3) . . ?
C21 Fe2 C18 68.9(4) . . ?
C22 Fe2 C18 40.7(3) . . ?
C13 Fe2 C18 127.4(3) . . ?
C20 Fe2 C18 67.0(3) . . ?
C14 Fe2 C18 108.3(3) . . ?
C17 Fe2 C18 165.2(3) . . ?
C19 Fe2 C18 38.8(3) . . ?
C15 Fe2 C18 120.3(3) . . ?
C21 Fe2 C16 125.2(4) . . ?
C22 Fe2 C16 163.7(4) . . ?
C13 Fe2 C16 68.3(2) . . ?
C20 Fe2 C16 107.8(3) . . ?
C14 Fe2 C16 68.3(2) . . ?
C17 Fe2 C16 39.9(2) . . ?
C19 Fe2 C16 121.0(3) . . ?
C15 Fe2 C16 39.9(2) . . ?
C18 Fe2 C16 153.8(3) . . ?
O2 C12 N2 120.0(5) . . ?
O2 C12 C13 120.5(5) . . ?
N2 C12 C13 119.5(5) . . ?
C17 C13 C14 107.3(5) . . ?
C17 C13 C12 126.0(5) . . ?
C14 C13 C12 126.6(5) . . ?
C17 C13 Fe2 70.3(3) . . ?
C14 C13 Fe2 69.9(3) . . ?
C12 C13 Fe2 122.1(4) . . ?
C13 C14 C15 107.2(5) . . ?
C13 C14 Fe2 68.8(3) . . ?
C15 C14 Fe2 70.7(3) . . ?
C13 C14 H14 126.4 . . ?
C15 C14 H14 126.4 . . ?
Fe2 C14 H14 126.4 . . ?
C16 C15 C14 107.8(5) . . ?
C16 C15 Fe2 70.2(3) . . ?
C14 C15 Fe2 68.2(3) . . ?
C16 C15 H15 126.1 . . ?
C14 C15 H15 126.1 . . ?
Fe2 C15 H15 126.1 . . ?
C17 C16 C15 108.0(5) . . ?
C17 C16 Fe2 68.7(3) . . ?
C15 C16 Fe2 69.9(3) . . ?
C17 C16 H16 126.0 . . ?
C15 C16 H16 126.0 . . ?
Fe2 C16 H16 126.0 . . ?
C16 C17 C13 109.7(5) . . ?
C16 C17 Fe2 71.4(3) . . ?
C13 C17 Fe2 69.1(3) . . ?
C16 C17 H17 125.2 . . ?
C13 C17 H17 125.2 . . ?
Fe2 C17 H17 125.2 . . ?
C12 N2 H2A 120.0 . . ?
C12 N2 H2B 120.0 . . ?
H2A N2 H2B 120.0 . . ?
C12 O2 Co1 136.0(3) . . ?
C19 C18 C22 106.2(8) . . ?
C19 C18 Fe2 70.5(4) . . ?
C22 C18 Fe2 67.2(4) . . ?
C19 C18 H18 126.9 . . ?
C22 C18 H18 126.9 . . ?
Fe2 C18 H18 126.9 . . ?
C18 C19 C20 110.7(8) . . ?
C18 C19 Fe2 70.7(4) . . ?
C20 C19 Fe2 69.0(4) . . ?
C18 C19 H19 124.6 . . ?
C20 C19 H19 124.6 . . ?
Fe2 C19 H19 124.6 . . ?
C19 C20 C21 107.9(8) . . ?
C19 C20 Fe2 71.6(4) . . ?
C21 C20 Fe2 68.0(4) . . ?
C19 C20 H20 126.1 . . ?
C21 C20 H20 126.1 . . ?
Fe2 C20 H20 126.1 . . ?
C20 C21 C22 106.5(8) . . ?
C20 C21 Fe2 71.1(5) . . ?
C22 C21 Fe2 69.8(5) . . ?
C20 C21 H21 126.7 . . ?
C22 C21 H21 126.7 . . ?
Fe2 C21 H21 126.7 . . ?
C21 C22 C18 108.8(8) . . ?
C21 C22 Fe2 68.9(5) . . ?
C18 C22 Fe2 72.1(4) . . ?
C21 C22 H22 125.6 . . ?
C18 C22 H22 125.6 . . ?
Fe2 C22 H22 125.6 . . ?
C24 Fe3 C23 41.1(2) . . ?
C24 Fe3 C27 69.5(2) . . ?
C23 Fe3 C27 41.8(2) . . ?
C24 Fe3 C26 68.2(2) . . ?
C23 Fe3 C26 69.0(2) . . ?
C27 Fe3 C26 40.9(2) . . ?
C24 Fe3 C33 166.3(2) . . ?
C23 Fe3 C33 127.7(2) . . ?
C27 Fe3 C33 107.0(3) . . ?
C26 Fe3 C33 118.3(3) . . ?
C24 Fe3 C29 129.3(3) . . ?
C23 Fe3 C29 109.8(2) . . ?
C27 Fe3 C29 120.2(3) . . ?
C26 Fe3 C29 153.5(3) . . ?
C33 Fe3 C29 40.1(3) . . ?
C24 Fe3 C25 40.8(2) . . ?
C23 Fe3 C25 68.9(2) . . ?
C27 Fe3 C25 68.6(2) . . ?
C26 Fe3 C25 39.9(2) . . ?
C33 Fe3 C25 151.5(3) . . ?
C29 Fe3 C25 166.2(3) . . ?
C24 Fe3 C30 110.0(3) . . ?
C23 Fe3 C30 121.0(2) . . ?
C27 Fe3 C30 154.9(2) . . ?
C26 Fe3 C30 163.8(3) . . ?
C33 Fe3 C30 67.3(3) . . ?
C29 Fe3 C30 39.7(3) . . ?
C25 Fe3 C30 128.3(3) . . ?
C24 Fe3 C32 152.1(2) . . ?
C23 Fe3 C32 164.9(3) . . ?
C27 Fe3 C32 125.7(3) . . ?
C26 Fe3 C32 106.7(3) . . ?
C33 Fe3 C32 40.5(2) . . ?
C29 Fe3 C32 67.2(2) . . ?
C25 Fe3 C32 117.7(2) . . ?
C30 Fe3 C32 66.9(3) . . ?
C24 Fe3 C31 120.2(3) . . ?
C23 Fe3 C31 154.6(3) . . ?
C27 Fe3 C31 162.7(3) . . ?
C26 Fe3 C31 126.1(2) . . ?
C33 Fe3 C31 67.0(3) . . ?
C29 Fe3 C31 66.5(3) . . ?
C25 Fe3 C31 108.4(3) . . ?
C30 Fe3 C31 39.7(2) . . ?
C32 Fe3 C31 39.4(3) . . ?
C24 C23 C27 107.2(4) . . ?
C24 C23 C28 124.5(5) . . ?
C27 C23 C28 128.2(5) . . ?
C24 C23 Fe3 69.4(3) . . ?
C27 C23 Fe3 69.2(3) . . ?
C28 C23 Fe3 123.5(4) . . ?
C26 C27 C23 106.7(5) . . ?
C26 C27 Fe3 69.7(3) . . ?
C23 C27 Fe3 69.0(3) . . ?
C26 C27 H27 126.6 . . ?
C23 C27 H27 126.6 . . ?
Fe3 C27 H27 126.6 . . ?
C25 C26 C27 109.6(5) . . ?
C25 C26 Fe3 70.5(3) . . ?
C27 C26 Fe3 69.5(3) . . ?
C25 C26 H26 125.2 . . ?
C27 C26 H26 125.2 . . ?
Fe3 C26 H26 125.2 . . ?
C26 C25 C24 108.2(5) . . ?
C26 C25 Fe3 69.6(3) . . ?
C24 C25 Fe3 68.9(3) . . ?
C26 C25 H25 125.9 . . ?
C24 C25 H25 125.9 . . ?
Fe3 C25 H25 125.9 . . ?
C25 C24 C23 108.3(5) . . ?
C25 C24 Fe3 70.3(3) . . ?
C23 C24 Fe3 69.4(3) . . ?
C25 C24 H24 125.9 . . ?
C23 C24 H24 125.9 . . ?
Fe3 C24 H24 125.9 . . ?
O3 C28 N3 121.0(4) . . ?
O3 C28 C23 120.7(5) . . ?
N3 C28 C23 118.3(5) . . ?
C28 N3 H3A 120.0 . . ?
C28 N3 H3B 120.0 . . ?
H3A N3 H3B 120.0 . . ?
C28 O3 Co1 134.4(3) . . ?
C30 C29 C33 108.6(6) . . ?
C30 C29 Fe3 70.3(4) . . ?
C33 C29 Fe3 69.8(4) . . ?
C30 C29 H29 125.7 . . ?
C33 C29 H29 125.7 . . ?
Fe3 C29 H29 125.7 . . ?
C29 C30 C31 107.7(7) . . ?
C29 C30 Fe3 70.0(4) . . ?
C31 C30 Fe3 70.4(4) . . ?
C29 C30 H30 126.1 . . ?
C31 C30 H30 126.1 . . ?
Fe3 C30 H30 126.1 . . ?
C32 C31 C30 109.0(6) . . ?
C32 C31 Fe3 70.2(4) . . ?
C30 C31 Fe3 69.9(4) . . ?
C32 C31 H31 125.5 . . ?
C30 C31 H31 125.5 . . ?
Fe3 C31 H31 125.5 . . ?
C31 C32 C33 107.5(6) . . ?
C31 C32 Fe3 70.4(4) . . ?
C33 C32 Fe3 69.3(3) . . ?
C31 C32 H32 126.2 . . ?
C33 C32 H32 126.2 . . ?
Fe3 C32 H32 126.2 . . ?
C29 C33 C32 107.1(7) . . ?
C29 C33 Fe3 70.1(4) . . ?
C32 C33 Fe3 70.1(4) . . ?
C29 C33 H33 126.4 . . ?
C32 C33 H33 126.4 . . ?
Fe3 C33 H33 126.4 . . ?
C40 Fe4 C34 109.7(3) . . ?
C40 Fe4 C35 118.5(3) . . ?
C34 Fe4 C35 41.1(2) . . ?
C40 Fe4 C41 40.6(3) . . ?
C34 Fe4 C41 131.6(3) . . ?
C35 Fe4 C41 109.7(3) . . ?
C40 Fe4 C44 40.4(3) . . ?
C34 Fe4 C44 118.2(3) . . ?
C35 Fe4 C44 151.6(3) . . ?
C41 Fe4 C44 67.5(3) . . ?
C40 Fe4 C38 130.5(3) . . ?
C34 Fe4 C38 41.1(2) . . ?
C35 Fe4 C38 69.1(2) . . ?
C41 Fe4 C38 170.1(3) . . ?
C44 Fe4 C38 108.6(3) . . ?
C40 Fe4 C36 151.0(3) . . ?
C34 Fe4 C36 68.1(2) . . ?
C35 Fe4 C36 40.4(2) . . ?
C41 Fe4 C36 117.9(3) . . ?
C44 Fe4 C36 167.0(3) . . ?
C38 Fe4 C36 68.0(2) . . ?
C40 Fe4 C37 168.7(3) . . ?
C34 Fe4 C37 68.7(2) . . ?
C35 Fe4 C37 68.1(2) . . ?
C41 Fe4 C37 148.6(3) . . ?
C44 Fe4 C37 129.6(3) . . ?
C38 Fe4 C37 41.0(2) . . ?
C36 Fe4 C37 39.7(2) . . ?
C40 Fe4 C42 68.3(3) . . ?
C34 Fe4 C42 169.9(3) . . ?
C35 Fe4 C42 130.3(3) . . ?
C41 Fe4 C42 40.5(2) . . ?
C44 Fe4 C42 67.2(3) . . ?
C38 Fe4 C42 147.6(2) . . ?
C36 Fe4 C42 108.5(3) . . ?
C37 Fe4 C42 115.4(2) . . ?
C40 Fe4 C43 67.6(3) . . ?
C34 Fe4 C43 149.4(3) . . ?
C35 Fe4 C43 167.9(3) . . ?
C41 Fe4 C43 67.3(3) . . ?
C44 Fe4 C43 39.5(3) . . ?
C38 Fe4 C43 115.9(2) . . ?
C36 Fe4 C43 129.5(3) . . ?
C37 Fe4 C43 107.8(2) . . ?
C42 Fe4 C43 39.9(2) . . ?
C35 C34 C38 108.4(5) . . ?
C35 C34 C39 123.3(5) . . ?
C38 C34 C39 128.3(6) . . ?
C35 C34 Fe4 70.0(3) . . ?
C38 C34 Fe4 70.4(3) . . ?
C39 C34 Fe4 127.6(4) . . ?
C36 C35 C34 107.1(5) . . ?
C36 C35 Fe4 70.3(3) . . ?
C34 C35 Fe4 68.9(3) . . ?
C36 C35 H35 126.4 . . ?
C34 C35 H35 126.4 . . ?
Fe4 C35 H35 126.4 . . ?
C37 C36 C35 109.9(6) . . ?
C37 C36 Fe4 70.9(3) . . ?
C35 C36 Fe4 69.3(3) . . ?
C37 C36 H36 125.0 . . ?
C35 C36 H36 125.0 . . ?
Fe4 C36 H36 125.0 . . ?
C36 C37 C38 107.6(5) . . ?
C36 C37 Fe4 69.4(3) . . ?
C38 C37 Fe4 68.7(3) . . ?
C36 C37 H37 126.2 . . ?
C38 C37 H37 126.2 . . ?
Fe4 C37 H37 126.2 . . ?
C34 C38 C37 107.0(5) . . ?
C34 C38 Fe4 68.5(3) . . ?
C37 C38 Fe4 70.3(3) . . ?
C34 C38 H38 126.5 . . ?
C37 C38 H38 126.5 . . ?
Fe4 C38 H38 126.5 . . ?
O4 C39 N4 119.4(5) . . ?
O4 C39 C34 122.8(6) . . ?
N4 C39 C34 117.9(6) . . ?
C39 N4 H4A 120.0 . . ?
C39 N4 H4B 120.0 . . ?
H4A N4 H4B 120.0 . . ?
C39 O4 Co1 136.4(4) . . ?
C44 C40 C41 107.5(7) . . ?
C44 C40 Fe4 70.8(4) . . ?
C41 C40 Fe4 70.6(4) . . ?
C44 C40 H40 126.2 . . ?
C41 C40 H40 126.2 . . ?
Fe4 C40 H40 126.2 . . ?
C40 C41 C42 108.2(6) . . ?
C40 C41 Fe4 68.8(4) . . ?
C42 C41 Fe4 70.9(3) . . ?
C40 C41 H41 125.9 . . ?
C42 C41 H41 125.9 . . ?
Fe4 C41 H41 125.9 . . ?
C41 C42 C43 107.4(6) . . ?
C41 C42 Fe4 68.6(4) . . ?
C43 C42 Fe4 71.2(4) . . ?
C41 C42 H42 126.3 . . ?
C43 C42 H42 126.3 . . ?
Fe4 C42 H42 126.3 . . ?
C44 C43 C42 107.3(6) . . ?
C44 C43 Fe4 68.0(4) . . ?
C42 C43 Fe4 68.9(3) . . ?
C44 C43 H43 126.3 . . ?
C42 C43 H43 126.3 . . ?
Fe4 C43 H43 126.3 . . ?
C43 C44 C40 109.5(7) . . ?
C43 C44 Fe4 72.5(4) . . ?
C40 C44 Fe4 68.8(3) . . ?
C43 C44 H44 125.2 . . ?
C40 C44 H44 125.2 . . ?
Fe4 C44 H44 125.2 . . ?
C52 Fe5 C45 119.4(2) . . ?
C52 Fe5 C49 104.1(2) . . ?
C45 Fe5 C49 41.59(18) . . ?
C52 Fe5 C53 41.4(2) . . ?
C45 Fe5 C53 104.3(2) . . ?
C49 Fe5 C53 120.1(2) . . ?
C52 Fe5 C51 40.7(3) . . ?
C45 Fe5 C51 156.0(2) . . ?
C49 Fe5 C51 120.3(2) . . ?
C53 Fe5 C51 69.3(3) . . ?
C52 Fe5 C46 157.1(3) . . ?
C45 Fe5 C46 41.37(19) . . ?
C49 Fe5 C46 69.4(2) . . ?
C53 Fe5 C46 121.6(2) . . ?
C51 Fe5 C46 161.4(2) . . ?
C52 Fe5 C54 68.9(2) . . ?
C45 Fe5 C54 122.7(2) . . ?
C49 Fe5 C54 158.4(2) . . ?
C53 Fe5 C54 41.3(2) . . ?
C51 Fe5 C54 68.5(2) . . ?
C46 Fe5 C54 108.7(2) . . ?
C52 Fe5 C55 68.5(3) . . ?
C45 Fe5 C55 160.3(2) . . ?
C49 Fe5 C55 157.8(2) . . ?
C53 Fe5 C55 69.0(3) . . ?
C51 Fe5 C55 40.7(2) . . ?
C46 Fe5 C55 125.3(2) . . ?
C54 Fe5 C55 40.4(2) . . ?
C52 Fe5 C47 159.5(3) . . ?
C45 Fe5 C47 68.4(2) . . ?
C49 Fe5 C47 68.3(2) . . ?
C53 Fe5 C47 158.9(2) . . ?
C51 Fe5 C47 125.4(3) . . ?
C46 Fe5 C47 40.0(2) . . ?
C54 Fe5 C47 124.9(2) . . ?
C55 Fe5 C47 111.0(2) . . ?
C52 Fe5 C48 121.8(2) . . ?
C45 Fe5 C48 68.9(2) . . ?
C49 Fe5 C48 40.6(2) . . ?
C53 Fe5 C48 157.3(2) . . ?
C51 Fe5 C48 107.8(2) . . ?
C46 Fe5 C48 68.3(2) . . ?
C54 Fe5 C48 160.3(2) . . ?
C55 Fe5 C48 124.3(2) . . ?
C47 Fe5 C48 40.4(2) . . ?
C46 C45 C49 107.4(4) . . ?
C46 C45 C50 124.8(4) . . ?
C49 C45 C50 126.9(4) . . ?
C46 C45 Fe5 70.1(3) . . ?
C49 C45 Fe5 69.4(3) . . ?
C50 C45 Fe5 117.7(3) . . ?
C47 C46 C45 107.9(4) . . ?
C47 C46 Fe5 70.9(3) . . ?
C45 C46 Fe5 68.5(3) . . ?
C47 C46 H46 126.1 . . ?
C45 C46 H46 126.1 . . ?
Fe5 C46 H46 126.1 . . ?
C46 C47 C48 109.1(5) . . ?
C46 C47 Fe5 69.1(3) . . ?
C48 C47 Fe5 69.9(3) . . ?
C46 C47 H47 125.4 . . ?
C48 C47 H47 125.4 . . ?
Fe5 C47 H47 125.4 . . ?
C49 C48 C47 107.6(4) . . ?
C49 C48 Fe5 68.1(3) . . ?
C47 C48 Fe5 69.8(3) . . ?
C49 C48 H48 126.2 . . ?
C47 C48 H48 126.2 . . ?
Fe5 C48 H48 126.2 . . ?
C48 C49 C45 108.0(4) . . ?
C48 C49 Fe5 71.2(3) . . ?
C45 C49 Fe5 69.0(3) . . ?
C48 C49 H49 126.0 . . ?
C45 C49 H49 126.0 . . ?
Fe5 C49 H49 126.0 . . ?
O5 C50 N5 121.0(5) . . ?
O5 C50 C45 119.3(4) . . ?
N5 C50 C45 119.7(4) . . ?
C50 N5 H5A 120.0 . . ?
C50 N5 H5B 120.0 . . ?
H5A N5 H5B 120.0 . . ?
C50 O5 Co1 132.8(3) . . ?
C52 C51 C55 108.4(5) . . ?
C52 C51 Fe5 69.1(3) . . ?
C55 C51 Fe5 70.7(3) . . ?
C52 C51 H51 125.8 . . ?
C55 C51 H51 125.8 . . ?
Fe5 C51 H51 125.8 . . ?
C51 C52 C53 108.7(5) . . ?
C51 C52 Fe5 70.2(3) . . ?
C53 C52 Fe5 69.6(3) . . ?
C51 C52 H52 125.6 . . ?
C53 C52 H52 125.6 . . ?
Fe5 C52 H52 125.6 . . ?
C52 C53 C54 106.6(6) . . ?
C52 C53 Fe5 69.0(3) . . ?
C54 C53 Fe5 69.9(3) . . ?
C52 C53 H53 126.7 . . ?
C54 C53 H53 126.7 . . ?
Fe5 C53 H53 126.7 . . ?
C55 C54 C53 108.7(5) . . ?
C55 C54 Fe5 70.6(3) . . ?
C53 C54 Fe5 68.8(3) . . ?
C55 C54 H54 125.6 . . ?
C53 C54 H54 125.6 . . ?
Fe5 C54 H54 125.6 . . ?
C54 C55 C51 107.6(6) . . ?
C54 C55 Fe5 69.1(3) . . ?
C51 C55 Fe5 68.5(3) . . ?
C54 C55 H55 126.2 . . ?
C51 C55 H55 126.2 . . ?
Fe5 C55 H55 126.2 . . ?
C63 Fe6 C56 156.6(2) . . ?
C63 Fe6 C62 40.4(2) . . ?
C56 Fe6 C62 122.7(2) . . ?
C63 Fe6 C57 119.2(2) . . ?
C56 Fe6 C57 41.1(2) . . ?
C62 Fe6 C57 106.0(2) . . ?
C63 Fe6 C64 40.7(2) . . ?
C56 Fe6 C64 162.2(2) . . ?
C62 Fe6 C64 68.4(2) . . ?
C57 Fe6 C64 154.9(2) . . ?
C63 Fe6 C66 67.8(2) . . ?
C56 Fe6 C66 110.4(2) . . ?
C62 Fe6 C66 40.4(2) . . ?
C57 Fe6 C66 124.6(2) . . ?
C64 Fe6 C66 68.0(2) . . ?
C63 Fe6 C60 159.1(2) . . ?
C56 Fe6 C60 40.70(19) . . ?
C62 Fe6 C60 160.1(2) . . ?
C57 Fe6 C60 68.4(2) . . ?
C64 Fe6 C60 124.8(2) . . ?
C66 Fe6 C60 126.0(2) . . ?
C63 Fe6 C58 104.7(2) . . ?
C56 Fe6 C58 68.10(19) . . ?
C62 Fe6 C58 121.0(3) . . ?
C57 Fe6 C58 40.10(19) . . ?
C64 Fe6 C58 120.3(2) . . ?
C66 Fe6 C58 158.6(3) . . ?
C60 Fe6 C58 67.8(2) . . ?
C63 Fe6 C59 121.8(2) . . ?
C56 Fe6 C59 67.75(19) . . ?
C62 Fe6 C59 157.0(2) . . ?
C57 Fe6 C59 67.3(2) . . ?
C64 Fe6 C59 107.7(2) . . ?
C66 Fe6 C59 161.1(3) . . ?
C60 Fe6 C59 40.23(19) . . ?
C58 Fe6 C59 39.8(2) . . ?
C63 Fe6 C65 67.3(2) . . ?
C56 Fe6 C65 127.5(2) . . ?
C62 Fe6 C65 67.8(3) . . ?
C57 Fe6 C65 162.7(2) . . ?
C64 Fe6 C65 39.8(2) . . ?
C66 Fe6 C65 40.4(2) . . ?
C60 Fe6 C65 111.6(2) . . ?
C58 Fe6 C65 157.0(2) . . ?
C59 Fe6 C65 124.6(2) . . ?
C60 C56 C57 107.7(4) . . ?
C60 C56 C61 124.3(5) . . ?
C57 C56 C61 128.0(5) . . ?
C60 C56 Fe6 70.4(3) . . ?
C57 C56 Fe6 69.7(3) . . ?
C61 C56 Fe6 123.2(3) . . ?
C58 C57 C56 107.9(5) . . ?
C58 C57 Fe6 70.6(3) . . ?
C56 C57 Fe6 69.2(3) . . ?
C58 C57 H57 126.1 . . ?
C56 C57 H57 126.1 . . ?
Fe6 C57 H57 126.1 . . ?
C59 C58 C57 108.2(5) . . ?
C59 C58 Fe6 70.1(3) . . ?
C57 C58 Fe6 69.3(3) . . ?
C59 C58 H58 125.9 . . ?
C57 C58 H58 125.9 . . ?
Fe6 C58 H58 125.9 . . ?
C58 C59 C60 109.1(5) . . ?
C58 C59 Fe6 70.1(3) . . ?
C60 C59 Fe6 69.7(3) . . ?
C58 C59 H59 125.5 . . ?
C60 C59 H59 125.5 . . ?
Fe6 C59 H59 125.4 . . ?
C59 C60 C56 107.1(5) . . ?
C59 C60 Fe6 70.1(3) . . ?
C56 C60 Fe6 68.9(3) . . ?
C59 C60 H60 126.4 . . ?
C56 C60 H60 126.4 . . ?
Fe6 C60 H60 126.4 . . ?
O6 C61 N6 121.5(4) . . ?
O6 C61 C56 119.9(5) . . ?
N6 C61 C56 118.5(5) . . ?
C61 N6 H6A 120.0 . . ?
C61 N6 H6B 120.0 . . ?
H6A N6 H6B 120.0 . . ?
C61 O6 Co1 133.9(3) . . ?
C63 C62 C66 107.6(5) . . ?
C63 C62 Fe6 69.3(3) . . ?
C66 C62 Fe6 70.2(3) . . ?
C63 C62 H62 126.2 . . ?
C66 C62 H62 126.2 . . ?
Fe6 C62 H62 126.2 . . ?
C62 C63 C64 108.8(5) . . ?
C62 C63 Fe6 70.3(3) . . ?
C64 C63 Fe6 70.3(3) . . ?
C62 C63 H63 125.6 . . ?
C64 C63 H63 125.6 . . ?
Fe6 C63 H63 125.6 . . ?
C65 C64 C63 107.4(5) . . ?
C65 C64 Fe6 70.9(3) . . ?
C63 C64 Fe6 68.9(3) . . ?
C65 C64 H64 126.3 . . ?
C63 C64 H64 126.3 . . ?
Fe6 C64 H64 126.3 . . ?
C64 C65 C66 108.5(6) . . ?
C64 C65 Fe6 69.3(3) . . ?
C66 C65 Fe6 69.2(3) . . ?
C64 C65 H65 125.7 . . ?
C66 C65 H65 125.7 . . ?
Fe6 C65 H65 125.7 . . ?
C62 C66 C65 107.7(5) . . ?
C62 C66 Fe6 69.4(3) . . ?
C65 C66 Fe6 70.3(3) . . ?
C62 C66 H66 126.2 . . ?
C65 C66 H66 126.2 . . ?
Fe6 C66 H66 126.2 . . ?
F4A B1 F4 79.4(8) . . ?
F4A B1 F3 121.9(10) . . ?
F4 B1 F3 118.6(8) . . ?
F4A B1 F1 112.3(7) . . ?
F4 B1 F1 113.1(7) . . ?
F3 B1 F1 109.0(9) . . ?
F4A B1 F3A 114.3(8) . . ?
F4 B1 F3A 129.2(9) . . ?
F1 B1 F3A 106.1(8) . . ?
F4A B1 F2A 114.3(8) . . ?
F3 B1 F2A 86.1(7) . . ?
F1 B1 F2A 110.4(6) . . ?
F3A B1 F2A 98.4(8) . . ?
F4 B1 F2 104.5(8) . . ?
F3 B1 F2 104.0(8) . . ?
F1 B1 F2 106.6(6) . . ?
F3A B1 F2 93.7(8) . . ?
F2A B1 F2 135.8(8) . . ?
F5 B2 F8 110.0(5) . . ?
F5 B2 F7 110.8(6) . . ?
F8 B2 F7 109.7(5) . . ?
F5 B2 F6 107.2(5) . . ?
F8 B2 F6 111.7(6) . . ?
F7 B2 F6 107.4(5) . . ?

loop_
_geom_bond_atom_site_label_1
_geom_bond_atom_site_label_2
_geom_bond_distance
_geom_bond_site_symmetry_2
_geom_bond_publ_flag
Co1 O1 2.067(3) . ?
Co1 O4 2.089(4) . ?
Co1 O2 2.093(3) . ?
Co1 O5 2.106(3) . ?
Co1 O6 2.136(3) . ?
Co1 O3 2.143(3) . ?
Fe1 C7 2.018(5) . ?
Fe1 C1 2.021(4) . ?
Fe1 C5 2.032(5) . ?
Fe1 C2 2.036(5) . ?
Fe1 C10 2.040(5) . ?
Fe1 C9 2.041(5) . ?
Fe1 C8 2.041(5) . ?
Fe1 C11 2.042(5) . ?
Fe1 C3 2.047(5) . ?
Fe1 C4 2.049(5) . ?
C1 C2 1.420(7) . ?
C1 C5 1.431(7) . ?
C1 C6 1.467(7) . ?
C2 C3 1.405(7) . ?
C2 H2 1.0000 . ?
C3 C4 1.401(7) . ?
C3 H3 1.0000 . ?
C4 C5 1.428(7) . ?
C4 H4 1.0000 . ?
C5 H5 1.0000 . ?
C6 O1 1.257(6) . ?
C6 N1 1.328(6) . ?
N1 H1A 0.8800 . ?
N1 H1B 0.8800 . ?
C7 C8 1.397(8) . ?
C7 C11 1.416(9) . ?
C7 H7 1.0000 . ?
C8 C9 1.406(8) . ?
C8 H8 1.0000 . ?
C9 C10 1.402(8) . ?
C9 H9 1.0000 . ?
C10 C11 1.410(9) . ?
C10 H10 1.0000 . ?
C11 H11 1.0000 . ?
Fe2 C21 1.987(8) . ?
Fe2 C22 1.999(7) . ?
Fe2 C13 2.014(5) . ?
Fe2 C20 2.028(7) . ?
Fe2 C14 2.029(6) . ?
Fe2 C17 2.030(5) . ?
Fe2 C19 2.061(7) . ?
Fe2 C15 2.062(6) . ?
Fe2 C18 2.063(7) . ?
Fe2 C16 2.065(6) . ?
C12 O2 1.259(6) . ?
C12 N2 1.310(6) . ?
C12 C13 1.452(7) . ?
C13 C17 1.403(7) . ?
C13 C14 1.426(7) . ?
C14 C15 1.436(8) . ?
C14 H14 1.0000 . ?
C15 C16 1.407(8) . ?
C15 H15 1.0000 . ?
C16 C17 1.397(8) . ?
C16 H16 1.0000 . ?
C17 H17 1.0000 . ?
N2 H2A 0.8800 . ?
N2 H2B 0.8800 . ?
C18 C19 1.370(10) . ?
C18 C22 1.413(12) . ?
C18 H18 1.0000 . ?
C19 C20 1.377(10) . ?
C19 H19 1.0000 . ?
C20 C21 1.405(12) . ?
C20 H20 1.0000 . ?
C21 C22 1.407(12) . ?
C21 H21 1.0000 . ?
C22 H22 1.0000 . ?
Fe3 C24 2.028(6) . ?
Fe3 C23 2.028(5) . ?
Fe3 C27 2.032(6) . ?
Fe3 C26 2.035(6) . ?
Fe3 C33 2.042(6) . ?
Fe3 C29 2.045(6) . ?
Fe3 C25 2.047(5) . ?
Fe3 C30 2.049(6) . ?
Fe3 C32 2.053(6) . ?
Fe3 C31 2.056(7) . ?
C23 C24 1.425(7) . ?
C23 C27 1.449(7) . ?
C23 C28 1.453(6) . ?
C27 C26 1.420(7) . ?
C27 H27 1.0000 . ?
C26 C25 1.394(8) . ?
C26 H26 1.0000 . ?
C25 C24 1.420(7) . ?
C25 H25 1.0000 . ?
C24 H24 1.0000 . ?
C28 O3 1.263(6) . ?
C28 N3 1.336(6) . ?
N3 H3A 0.8800 . ?
N3 H3B 0.8800 . ?
C29 C30 1.390(9) . ?
C29 C33 1.401(10) . ?
C29 H29 1.0000 . ?
C30 C31 1.394(9) . ?
C30 H30 1.0000 . ?
C31 C32 1.384(10) . ?
C31 H31 1.0000 . ?
C32 C33 1.419(8) . ?
C32 H32 1.0000 . ?
C33 H33 1.0000 . ?
Fe4 C40 2.027(6) . ?
Fe4 C34 2.034(5) . ?
Fe4 C35 2.048(5) . ?
Fe4 C41 2.050(6) . ?
Fe4 C44 2.053(6) . ?
Fe4 C38 2.059(6) . ?
Fe4 C36 2.062(6) . ?
Fe4 C37 2.081(6) . ?
Fe4 C42 2.081(6) . ?
Fe4 C43 2.112(6) . ?
C34 C35 1.434(8) . ?
C34 C38 1.438(8) . ?
C34 C39 1.459(8) . ?
C35 C36 1.418(8) . ?
C35 H35 1.0000 . ?
C36 C37 1.407(8) . ?
C36 H36 1.0000 . ?
C37 C38 1.449(8) . ?
C37 H37 1.0000 . ?
C38 H38 1.0000 . ?
C39 O4 1.237(6) . ?
C39 N4 1.361(7) . ?
N4 H4A 0.8800 . ?
N4 H4B 0.8800 . ?
C40 C44 1.410(9) . ?
C40 C41 1.415(9) . ?
C40 H40 1.0000 . ?
C41 C42 1.431(9) . ?
C41 H41 1.0000 . ?
C42 C43 1.432(9) . ?
C42 H42 1.0000 . ?
C43 C44 1.408(10) . ?
C43 H43 1.0000 . ?
C44 H44 1.0000 . ?
Fe5 C52 2.016(6) . ?
Fe5 C45 2.017(5) . ?
Fe5 C49 2.021(5) . ?
Fe5 C53 2.023(6) . ?
Fe5 C51 2.029(6) . ?
Fe5 C46 2.037(5) . ?
Fe5 C54 2.038(6) . ?
Fe5 C55 2.058(6) . ?
Fe5 C47 2.061(6) . ?
Fe5 C48 2.062(6) . ?
C45 C46 1.432(7) . ?
C45 C49 1.434(6) . ?
C45 C50 1.467(7) . ?
C46 C47 1.403(7) . ?
C46 H46 1.0000 . ?
C47 C48 1.423(7) . ?
C47 H47 1.0000 . ?
C48 C49 1.418(7) . ?
C48 H48 1.0000 . ?
C49 H49 1.0000 . ?
C50 O5 1.271(5) . ?
C50 N5 1.314(6) . ?
N5 H5A 0.8800 . ?
N5 H5B 0.8800 . ?
C51 C52 1.406(9) . ?
C51 C55 1.423(8) . ?
C51 H51 1.0000 . ?
C52 C53 1.428(8) . ?
C52 H52 1.0000 . ?
C53 C54 1.432(8) . ?
C53 H53 1.0000 . ?
C54 C55 1.413(8) . ?
C54 H54 1.0000 . ?
C55 H55 1.0000 . ?
Fe6 C63 2.023(6) . ?
Fe6 C56 2.032(5) . ?
Fe6 C62 2.036(6) . ?
Fe6 C57 2.039(5) . ?
Fe6 C64 2.042(5) . ?
Fe6 C66 2.048(6) . ?
Fe6 C60 2.051(5) . ?
Fe6 C58 2.055(6) . ?
Fe6 C59 2.056(5) . ?
Fe6 C65 2.063(6) . ?
C56 C60 1.420(7) . ?
C56 C57 1.427(7) . ?
C56 C61 1.482(6) . ?
C57 C58 1.404(7) . ?
C57 H57 1.0000 . ?
C58 C59 1.399(8) . ?
C58 H58 1.0000 . ?
C59 C60 1.412(7) . ?
C59 H59 1.0000 . ?
C60 H60 1.0000 . ?
C61 O6 1.260(6) . ?
C61 N6 1.329(6) . ?
N6 H6A 0.8800 . ?
N6 H6B 0.8800 . ?
C62 C63 1.403(8) . ?
C62 C66 1.410(9) . ?
C62 H62 1.0000 . ?
C63 C64 1.415(8) . ?
C63 H63 1.0000 . ?
C64 C65 1.396(8) . ?
C64 H64 1.0000 . ?
C65 C66 1.421(8) . ?
C65 H65 1.0000 . ?
C66 H66 1.0000 . ?
B1 F4A 1.273(11) . ?
B1 F4 1.308(11) . ?
B1 F3 1.368(15) . ?
B1 F1 1.379(8) . ?
B1 F3A 1.385(14) . ?
B1 F2A 1.425(10) . ?
B1 F2 1.485(12) . ?
B2 F5 1.373(7) . ?
B2 F8 1.377(8) . ?
B2 F7 1.380(7) . ?
B2 F6 1.390(8) . ?
